data_4035223
loop_
_publ_author_name
'Kumar, Sushil'
'Huang, Ding-Chi'
'Venkateswarlu, Samala'
'Tao, Yu-Tai'

_publ_section_title
;
 Nonlinear Polyfused Aromatics with Extended \p-Conjugation from
 Phenanthrotriphenylene, Tetracene, and Pentacene: Syntheses, Crystal
 Packings, and Properties.
;
_journal_issue 19
_journal_name_full 'The Journal of organic chemistry'
_journal_page_first 11614
_journal_page_last 11622
_journal_paper_doi 10.1021/acs.joc.8b01582
_journal_volume 83
_journal_year 2018
_chemical_formula_moiety 'C46 H26'
_chemical_formula_sum 'C46 H26'
_chemical_formula_weight 578.67
_space_group_IT_number 14
_space_group_name_Hall '-P 2ybc'
_space_group_name_H-M_alt 'P 1 21/c 1'
_symmetry_cell_setting monoclinic
_symmetry_space_group_name_H-M 'P 1 21/c 1'
_atom_sites_solution_hydrogens geom
_atom_sites_solution_primary direct
_atom_sites_solution_secondary difmap
_audit_creation_method SHELXL-97
_cell_angle_alpha 90.00
_cell_angle_beta 97.348(5)
_cell_angle_gamma 90.00
_cell_formula_units_Z 4
_cell_length_a 13.718(2)
_cell_length_b 28.993(4)
_cell_length_c 7.3734(13)
_cell_measurement_reflns_used 2249
_cell_measurement_temperature 298(2)
_cell_measurement_theta_max 23.612
_cell_measurement_theta_min 2.585
_cell_volume 2908.5(8)
_computing_molecular_graphics 'Ortep-3 for Windows (Farrugia, 1997)'
_computing_publication_material 'WinGX publication routines (Farrugia, 1999)'
_computing_structure_refinement 'SHELXL-97 (Sheldrick, 1997)'
_computing_structure_solution 'SIR92 (Giacovazzo et al, 1993)'
_diffrn_ambient_temperature 298(2)
_diffrn_measured_fraction_theta_full 0.992
_diffrn_measured_fraction_theta_max 0.992
_diffrn_measurement_device_type 'D8 Venture'
_diffrn_radiation_monochromator graphite
_diffrn_radiation_source 'fine-focus sealed tube'
_diffrn_radiation_type MoK\a
_diffrn_radiation_wavelength 0.71073
_diffrn_reflns_av_R_equivalents 0.1125
_diffrn_reflns_av_sigmaI/netI 0.1112
_diffrn_reflns_limit_h_max 16
_diffrn_reflns_limit_h_min -14
_diffrn_reflns_limit_k_max 33
_diffrn_reflns_limit_k_min -34
_diffrn_reflns_limit_l_max 7
_diffrn_reflns_limit_l_min -8
_diffrn_reflns_number 20216
_diffrn_reflns_theta_full 25.02
_diffrn_reflns_theta_max 25.02
_diffrn_reflns_theta_min 2.59
_exptl_absorpt_coefficient_mu 0.075
_exptl_absorpt_correction_T_max 0.9985
_exptl_absorpt_correction_T_min 0.9578
_exptl_absorpt_correction_type multi-scan
_exptl_absorpt_process_details SADABS
_exptl_crystal_colour yellow
_exptl_crystal_density_diffrn 1.321
_exptl_crystal_density_method 'not measured'
_exptl_crystal_description prism
_exptl_crystal_F_000 1208
_exptl_crystal_size_max 0.58
_exptl_crystal_size_mid 0.05
_exptl_crystal_size_min 0.02
_refine_diff_density_max 0.957
_refine_diff_density_min -0.434
_refine_diff_density_rms 0.122
_refine_ls_extinction_coef 0.033(9)
_refine_ls_extinction_expression Fc^*^=kFc[1+0.001xFc^2^\l^3^/sin(2\q)]^-1/4^
_refine_ls_extinction_method SHELXL
_refine_ls_goodness_of_fit_ref 1.666
_refine_ls_hydrogen_treatment constr
_refine_ls_matrix_type full
_refine_ls_number_parameters 417
_refine_ls_number_reflns 5115
_refine_ls_number_restraints 0
_refine_ls_restrained_S_all 1.666
_refine_ls_R_factor_all 0.2365
_refine_ls_R_factor_gt 0.1638
_refine_ls_shift/su_max 0.003
_refine_ls_shift/su_mean 0.000
_refine_ls_structure_factor_coef Fsqd
_refine_ls_weighting_details 'calc w=1/[\s^2^(Fo^2^)+(0.2000P)^2^+0.0000P] where P=(Fo^2^+2Fc^2^)/3'
_refine_ls_weighting_scheme calc
_refine_ls_wR_factor_gt 0.4750
_refine_ls_wR_factor_ref 0.5031
_reflns_number_gt 2685
_reflns_number_total 5115
_reflns_threshold_expression >2sigma(I)
_cod_data_source_file jo8b01582_si_006.cif
_cod_data_source_block d19185
_cod_original_sg_symbol_H-M 'P 21/c'
_cod_database_code 4035223

loop_
_symmetry_equiv_pos_as_xyz
'x, y, z'
'-x, y+1/2, -z+1/2'
'-x, -y, -z'
'x, -y-1/2, z-1/2'

loop_
_atom_site_label
_atom_site_type_symbol
_atom_site_fract_x
_atom_site_fract_y
_atom_site_fract_z
_atom_site_U_iso_or_equiv
_atom_site_adp_type
_atom_site_occupancy
_atom_site_symmetry_multiplicity
_atom_site_calc_flag
_atom_site_refinement_flags
C1 C 0.5671(5) 0.4949(2) 0.7448(11) 0.0470(19) Uani 1 1 d .
C2 C 0.6585(6) 0.5176(3) 0.7533(12) 0.058(2) Uani 1 1 d .
H2 H 0.6616 0.5490 0.7778 0.070 Uiso 1 1 calc R
C3 C 0.7414(6) 0.4951(3) 0.7269(13) 0.064(2) Uani 1 1 d .
H3 H 0.7984 0.5118 0.7173 0.076 Uiso 1 1 calc R
C4 C 0.7430(5) 0.4463(3) 0.7136(11) 0.053(2) Uani 1 1 d .
C5 C 0.8322(6) 0.4214(3) 0.7097(15) 0.076(3) Uani 1 1 d .
H5 H 0.8900 0.4377 0.7018 0.091 Uiso 1 1 calc R
C6 C 0.8352(7) 0.3756(3) 0.7171(15) 0.078(3) Uani 1 1 d .
H6 H 0.8945 0.3602 0.7137 0.093 Uiso 1 1 calc R
C7 C 0.7509(7) 0.3510(3) 0.7296(13) 0.070(3) Uani 1 1 d .
H7 H 0.7541 0.3191 0.7399 0.084 Uiso 1 1 calc R
C8 C 0.6611(6) 0.3730(3) 0.7273(13) 0.063(2) Uani 1 1 d .
H8 H 0.6046 0.3558 0.7361 0.076 Uiso 1 1 calc R
C9 C 0.6553(6) 0.4217(3) 0.7114(11) 0.053(2) Uani 1 1 d .
C10 C 0.5634(5) 0.4470(2) 0.7100(11) 0.048(2) Uani 1 1 d .
C11 C 0.4683(5) 0.4253(2) 0.6717(11) 0.0457(19) Uani 1 1 d .
C12 C 0.4558(6) 0.3827(3) 0.5669(11) 0.053(2) Uani 1 1 d .
H12 H 0.5105 0.3695 0.5249 0.063 Uiso 1 1 calc R
C13 C 0.3692(6) 0.3620(3) 0.5290(12) 0.060(2) Uani 1 1 d .
H13 H 0.3628 0.3372 0.4485 0.072 Uiso 1 1 calc R
C14 C 0.2851(6) 0.3775(2) 0.6109(12) 0.054(2) Uani 1 1 d .
C15 C 0.1979(6) 0.3519(3) 0.5915(15) 0.072(3) Uani 1 1 d .
H15 H 0.1917 0.3261 0.5160 0.086 Uiso 1 1 calc R
C16 C 0.1226(7) 0.3647(3) 0.6826(17) 0.079(3) Uani 1 1 d .
H16 H 0.0646 0.3477 0.6675 0.095 Uiso 1 1 calc R
C17 C 0.1305(6) 0.4030(3) 0.7991(16) 0.078(3) Uani 1 1 d .
H17 H 0.0802 0.4104 0.8673 0.093 Uiso 1 1 calc R
C18 C 0.2143(5) 0.4296(3) 0.8107(13) 0.060(2) Uani 1 1 d .
H18 H 0.2195 0.4554 0.8865 0.072 Uiso 1 1 calc R
C19 C 0.2926(5) 0.4188(2) 0.7109(12) 0.052(2) Uani 1 1 d .
C20 C 0.3825(5) 0.4468(2) 0.7196(11) 0.0459(19) Uani 1 1 d .
C21 C 0.3867(5) 0.4961(2) 0.7586(11) 0.0452(19) Uani 1 1 d .
C22 C 0.4779(5) 0.5195(2) 0.7711(10) 0.0442(18) Uani 1 1 d .
C23 C 0.4788(5) 0.5668(2) 0.7998(11) 0.0432(18) Uani 1 1 d .
H23 H 0.5393 0.5817 0.8101 0.052 Uiso 1 1 calc R
C24 C 0.3952(5) 0.5941(2) 0.8145(11) 0.0438(19) Uani 1 1 d .
C25 C 0.3027(5) 0.5702(2) 0.7881(11) 0.0452(19) Uani 1 1 d .
C26 C 0.3020(5) 0.5228(3) 0.7581(12) 0.050(2) Uani 1 1 d .
H26 H 0.2415 0.5080 0.7364 0.060 Uiso 1 1 calc R
C27 C 0.2109(5) 0.5966(3) 0.7870(12) 0.050(2) Uani 1 1 d .
C28 C 0.1185(6) 0.5739(3) 0.7698(15) 0.068(3) Uani 1 1 d .
H28 H 0.1157 0.5421 0.7542 0.082 Uiso 1 1 calc R
C29 C 0.0346(6) 0.5980(3) 0.7759(15) 0.071(3) Uani 1 1 d .
H29 H -0.0252 0.5824 0.7593 0.086 Uiso 1 1 calc R
C30 C 0.0349(6) 0.6462(3) 0.8070(13) 0.062(2) Uani 1 1 d .
C31 C 0.1257(6) 0.6701(3) 0.8218(12) 0.056(2) Uani 1 1 d .
C32 C 0.2163(5) 0.6444(3) 0.7894(12) 0.051(2) Uani 1 1 d .
C33 C -0.0492(6) 0.6710(3) 0.8313(16) 0.079(3) Uani 1 1 d .
H33 H -0.1098 0.6561 0.8124 0.095 Uiso 1 1 calc R
C34 C -0.0461(7) 0.7155(4) 0.8810(16) 0.085(3) Uani 1 1 d .
H34 H -0.1039 0.7308 0.8970 0.102 Uiso 1 1 calc R
C35 C 0.0426(7) 0.7389(3) 0.9089(16) 0.080(3) Uani 1 1 d .
H35 H 0.0449 0.7695 0.9467 0.096 Uiso 1 1 calc R
C36 C 0.1272(6) 0.7161(3) 0.8799(14) 0.066(2) Uani 1 1 d .
H36 H 0.1869 0.7317 0.8993 0.079 Uiso 1 1 calc R
C37 C 0.3081(5) 0.6676(2) 0.7776(11) 0.0463(19) Uani 1 1 d .
C38 C 0.3105(6) 0.7130(2) 0.7060(12) 0.052(2) Uani 1 1 d .
H38 H 0.2513 0.7275 0.6652 0.062 Uiso 1 1 calc R
C39 C 0.3962(6) 0.7365(3) 0.6943(13) 0.061(2) Uani 1 1 d .
H39 H 0.3953 0.7647 0.6342 0.073 Uiso 1 1 calc R
C40 C 0.4887(5) 0.7165(2) 0.7775(12) 0.052(2) Uani 1 1 d .
C41 C 0.5748(6) 0.7432(3) 0.7873(13) 0.055(2) Uani 1 1 d .
H41 H 0.5740 0.7724 0.7349 0.066 Uiso 1 1 calc R
C42 C 0.6593(7) 0.7250(3) 0.8759(15) 0.070(3) Uani 1 1 d .
H42 H 0.7173 0.7419 0.8814 0.084 Uiso 1 1 calc R
C43 C 0.6610(6) 0.6815(3) 0.9590(14) 0.062(2) Uani 1 1 d .
H43 H 0.7187 0.6704 1.0240 0.075 Uiso 1 1 calc R
C44 C 0.5762(5) 0.6551(3) 0.9437(11) 0.051(2) Uani 1 1 d .
H44 H 0.5774 0.6263 0.9992 0.061 Uiso 1 1 calc R
C45 C 0.4893(5) 0.6711(2) 0.8467(11) 0.0459(19) Uani 1 1 d .
C46 C 0.3961(5) 0.6436(2) 0.8190(10) 0.0409(18) Uani 1 1 d .

loop_
_atom_site_aniso_label
_atom_site_aniso_U_11
_atom_site_aniso_U_22
_atom_site_aniso_U_33
_atom_site_aniso_U_23
_atom_site_aniso_U_13
_atom_site_aniso_U_12
C1 0.049(4) 0.050(4) 0.043(5) 0.002(4) 0.010(4) 0.001(3)
C2 0.058(5) 0.062(5) 0.056(6) -0.002(4) 0.012(4) 0.001(4)
C3 0.047(5) 0.071(6) 0.073(7) 0.001(5) 0.008(4) -0.006(4)
C4 0.049(5) 0.066(5) 0.044(5) 0.001(4) 0.010(4) 0.005(4)
C5 0.065(6) 0.081(7) 0.088(8) -0.003(5) 0.036(5) 0.008(5)
C6 0.071(6) 0.078(7) 0.084(8) 0.004(5) 0.012(5) 0.023(5)
C7 0.096(7) 0.057(5) 0.057(6) -0.001(4) 0.014(5) 0.023(5)
C8 0.070(6) 0.059(5) 0.061(6) 0.002(4) 0.012(5) 0.017(4)
C9 0.064(5) 0.063(5) 0.034(5) 0.004(4) 0.006(4) 0.010(4)
C10 0.058(5) 0.047(4) 0.041(5) 0.002(3) 0.018(4) 0.008(3)
C11 0.049(4) 0.041(4) 0.048(5) 0.005(3) 0.010(4) 0.005(3)
C12 0.062(5) 0.057(5) 0.040(5) -0.001(4) 0.011(4) 0.001(4)
C13 0.084(6) 0.045(4) 0.051(6) -0.001(4) 0.014(5) -0.006(4)
C14 0.061(5) 0.048(4) 0.052(6) 0.006(4) 0.006(4) -0.008(4)
C15 0.065(6) 0.058(5) 0.090(8) -0.003(5) 0.001(5) -0.004(4)
C16 0.056(6) 0.066(6) 0.112(9) -0.015(6) -0.002(6) -0.005(4)
C17 0.050(5) 0.068(6) 0.119(10) 0.011(6) 0.026(6) 0.001(4)
C18 0.046(5) 0.057(5) 0.077(7) 0.013(4) 0.010(4) -0.005(4)
C19 0.048(4) 0.052(4) 0.054(6) 0.000(4) 0.003(4) -0.007(3)
C20 0.055(4) 0.043(4) 0.041(5) 0.002(3) 0.008(4) -0.011(3)
C21 0.057(5) 0.039(4) 0.041(5) 0.007(3) 0.012(4) 0.004(3)
C22 0.045(4) 0.051(4) 0.037(5) 0.004(3) 0.006(3) 0.001(3)
C23 0.053(4) 0.035(4) 0.044(5) 0.002(3) 0.013(4) 0.000(3)
C24 0.045(4) 0.046(4) 0.040(5) 0.007(3) 0.002(3) 0.001(3)
C25 0.052(4) 0.045(4) 0.041(5) 0.004(3) 0.011(4) 0.006(3)
C26 0.041(4) 0.060(5) 0.047(5) 0.002(4) 0.005(4) -0.005(3)
C27 0.044(4) 0.055(5) 0.053(6) -0.009(4) 0.012(4) 0.001(3)
C28 0.058(5) 0.057(5) 0.091(8) -0.008(5) 0.011(5) 0.001(4)
C29 0.041(5) 0.079(6) 0.093(8) -0.005(5) 0.007(5) 0.001(4)
C30 0.045(5) 0.078(6) 0.064(7) -0.003(5) 0.005(4) 0.004(4)
C31 0.056(5) 0.055(5) 0.059(6) -0.004(4) 0.015(4) 0.006(4)
C32 0.049(5) 0.058(5) 0.045(5) 0.002(4) 0.004(4) 0.011(4)
C33 0.047(5) 0.089(7) 0.099(9) -0.017(6) -0.003(5) 0.017(5)
C34 0.061(6) 0.099(8) 0.092(9) -0.003(6) -0.001(5) 0.033(5)
C35 0.063(6) 0.083(6) 0.097(9) -0.021(6) 0.022(6) 0.014(5)
C36 0.061(5) 0.072(5) 0.063(7) -0.006(5) 0.000(4) 0.013(4)
C37 0.049(4) 0.048(4) 0.042(5) 0.004(3) 0.005(4) 0.006(3)
C38 0.056(5) 0.044(4) 0.053(6) 0.002(4) 0.000(4) 0.005(4)
C39 0.080(6) 0.049(4) 0.055(6) -0.001(4) 0.015(5) -0.002(4)
C40 0.057(5) 0.047(4) 0.057(6) 0.003(4) 0.023(4) 0.004(4)
C41 0.061(5) 0.042(4) 0.063(6) -0.001(4) 0.013(5) -0.002(4)
C42 0.071(6) 0.068(6) 0.074(7) -0.010(5) 0.022(5) -0.022(5)
C43 0.058(5) 0.057(5) 0.074(7) -0.005(4) 0.015(5) -0.007(4)
C44 0.060(5) 0.047(4) 0.048(5) -0.007(4) 0.016(4) -0.007(4)
C45 0.044(4) 0.046(4) 0.050(5) -0.006(4) 0.014(4) -0.006(3)
C46 0.045(4) 0.045(4) 0.034(4) 0.003(3) 0.009(3) 0.001(3)

loop_
_atom_type_symbol
_atom_type_description
_atom_type_scat_dispersion_real
_atom_type_scat_dispersion_imag
_atom_type_scat_source
C C 0.0033 0.0016 'International Tables Vol C Tables 4.2.6.8 and 6.1.1.4'
H H 0.0000 0.0000 'International Tables Vol C Tables 4.2.6.8 and 6.1.1.4'

loop_
_geom_angle_atom_site_label_1
_geom_angle_atom_site_label_2
_geom_angle_atom_site_label_3
_geom_angle
C2 C1 C10 118.5(7)
C2 C1 C22 121.8(7)
C10 C1 C22 119.7(6)
C3 C2 C1 122.1(8)
C3 C2 H2 118.9
C1 C2 H2 118.9
C2 C3 C4 120.9(7)
C2 C3 H3 119.6
C4 C3 H3 119.6
C9 C4 C3 119.2(7)
C9 C4 C5 118.9(8)
C3 C4 C5 121.8(8)
C6 C5 C4 121.8(9)
C6 C5 H5 119.1
C4 C5 H5 119.1
C5 C6 C7 120.0(8)
C5 C6 H6 120.0
C7 C6 H6 120.0
C6 C7 C8 121.1(8)
C6 C7 H7 119.4
C8 C7 H7 119.4
C7 C8 C9 120.0(8)
C7 C8 H8 120.0
C9 C8 H8 120.0
C4 C9 C8 117.9(7)
C4 C9 C10 119.2(7)
C8 C9 C10 122.7(7)
C1 C10 C11 118.4(6)
C1 C10 C9 118.8(7)
C11 C10 C9 122.8(7)
C20 C11 C10 121.3(6)
C20 C11 C12 117.4(7)
C10 C11 C12 121.1(6)
C13 C12 C11 122.5(7)
C13 C12 H12 118.7
C11 C12 H12 118.7
C12 C13 C14 120.8(8)
C12 C13 H13 119.6
C14 C13 H13 119.6
C15 C14 C19 120.7(8)
C15 C14 C13 120.7(8)
C19 C14 C13 118.6(7)
C16 C15 C14 120.0(9)
C16 C15 H15 120.0
C14 C15 H15 120.0
C15 C16 C17 121.1(8)
C15 C16 H16 119.4
C17 C16 H16 119.4
C18 C17 C16 118.8(9)
C18 C17 H17 120.6
C16 C17 H17 120.6
C17 C18 C19 121.8(9)
C17 C18 H18 119.1
C19 C18 H18 119.1
C14 C19 C18 117.0(7)
C14 C19 C20 119.8(7)
C18 C19 C20 123.0(7)
C11 C20 C21 117.8(6)
C11 C20 C19 117.8(6)
C21 C20 C19 124.1(6)
C26 C21 C22 117.6(6)
C26 C21 C20 122.0(7)
C22 C21 C20 119.7(6)
C23 C22 C21 118.3(6)
C23 C22 C1 121.0(6)
C21 C22 C1 120.6(6)
C22 C23 C24 125.1(7)
C22 C23 H23 117.5
C24 C23 H23 117.5
C23 C24 C25 115.7(6)
C23 C24 C46 123.9(6)
C25 C24 C46 119.3(6)
C26 C25 C24 119.0(6)
C26 C25 C27 121.6(7)
C24 C25 C27 119.4(6)
C25 C26 C21 123.9(7)
C25 C26 H26 118.0
C21 C26 H26 118.0
C32 C27 C28 120.6(7)
C32 C27 C25 118.4(6)
C28 C27 C25 120.9(7)
C29 C28 C27 120.8(8)
C29 C28 H28 119.6
C27 C28 H28 119.6
C28 C29 C30 122.0(8)
C28 C29 H29 119.0
C30 C29 H29 119.0
C33 C30 C29 123.0(8)
C33 C30 C31 118.3(8)
C29 C30 C31 118.6(7)
C36 C31 C30 117.8(7)
C36 C31 C32 123.1(7)
C30 C31 C32 118.9(7)
C27 C32 C37 120.7(6)
C27 C32 C31 117.2(7)
C37 C32 C31 121.8(7)
C34 C33 C30 122.3(9)
C34 C33 H33 118.9
C30 C33 H33 118.9
C33 C34 C35 120.6(9)
C33 C34 H34 119.7
C35 C34 H34 119.7
C36 C35 C34 119.0(9)
C36 C35 H35 120.5
C34 C35 H35 120.5
C35 C36 C31 121.7(8)
C35 C36 H36 119.1
C31 C36 H36 119.1
C46 C37 C38 118.9(7)
C46 C37 C32 119.6(6)
C38 C37 C32 121.2(6)
C39 C38 C37 123.0(7)
C39 C38 H38 118.5
C37 C38 H38 118.5
C38 C39 C40 118.9(8)
C38 C39 H39 120.5
C40 C39 H39 120.5
C41 C40 C45 122.0(7)
C41 C40 C39 118.8(7)
C45 C40 C39 119.2(7)
C42 C41 C40 118.0(8)
C42 C41 H41 121.0
C40 C41 H41 121.0
C41 C42 C43 121.5(8)
C41 C42 H42 119.2
C43 C42 H42 119.2
C44 C43 C42 119.7(8)
C44 C43 H43 120.2
C42 C43 H43 120.2
C43 C44 C45 121.0(8)
C43 C44 H44 119.5
C45 C44 H44 119.5
C44 C45 C40 117.5(7)
C44 C45 C46 123.6(7)
C40 C45 C46 118.8(7)
C37 C46 C24 119.2(6)
C37 C46 C45 117.7(6)
C24 C46 C45 122.7(6)

loop_
_geom_bond_atom_site_label_1
_geom_bond_atom_site_label_2
_geom_bond_distance
C1 C2 1.409(10)
C1 C10 1.413(10)
C1 C22 1.451(10)
C2 C3 1.346(10)
C2 H2 0.9300
C3 C4 1.420(11)
C3 H3 0.9300
C4 C9 1.396(10)
C4 C5 1.423(10)
C5 C6 1.332(11)
C5 H5 0.9300
C6 C7 1.371(12)
C6 H6 0.9300
C7 C8 1.385(11)
C7 H7 0.9300
C8 C9 1.420(10)
C8 H8 0.9300
C9 C10 1.457(10)
C10 C11 1.443(10)
C11 C20 1.416(9)
C11 C12 1.454(10)
C12 C13 1.329(10)
C12 H12 0.9300
C13 C14 1.441(11)
C13 H13 0.9300
C14 C15 1.400(11)
C14 C19 1.403(11)
C15 C16 1.354(13)
C15 H15 0.9300
C16 C17 1.400(13)
C16 H16 0.9300
C17 C18 1.378(10)
C17 H17 0.9300
C18 C19 1.412(11)
C18 H18 0.9300
C19 C20 1.470(9)
C20 C21 1.459(9)
C21 C26 1.396(9)
C21 C22 1.415(9)
C22 C23 1.387(9)
C23 C24 1.408(9)
C23 H23 0.9300
C24 C25 1.437(10)
C24 C46 1.438(10)
C25 C26 1.392(10)
C25 C27 1.472(9)
C26 H26 0.9300
C27 C32 1.388(10)
C27 C28 1.419(10)
C28 C29 1.352(10)
C28 H28 0.9300
C29 C30 1.418(12)
C29 H29 0.9300
C30 C33 1.389(11)
C30 C31 1.418(10)
C31 C36 1.400(11)
C31 C32 1.494(10)
C32 C37 1.441(10)
C33 C34 1.342(13)
C33 H33 0.9300
C34 C35 1.385(13)
C34 H34 0.9300
C35 C36 1.375(11)
C35 H35 0.9300
C36 H36 0.9300
C37 C46 1.393(9)
C37 C38 1.421(10)
C38 C39 1.370(10)
C38 H38 0.9300
C39 C40 1.458(11)
C39 H39 0.9300
C40 C41 1.406(10)
C40 C45 1.411(10)
C41 C42 1.362(12)
C41 H41 0.9300
C42 C43 1.402(12)
C42 H42 0.9300
C43 C44 1.384(10)
C43 H43 0.9300
C44 C45 1.388(10)
C44 H44 0.9300
C45 C46 1.498(9)
